data_7002915
loop_
_publ_author_name
'Janini, Thomas E.'
'Rakosi, III, Robert'
'Durr, Christopher B.'
'Bertke, Jeffrey A.'
'Bunge, Scott D.'

_publ_section_title
;
 1,1,3,3-Tetramethylguanidine solvated lanthanide aryloxides:
 pre-catalysts for intramolecular hydroalkoxylation
;
_journal_issue 47
_journal_name_full 'Dalton Transactions'
_journal_page_first 10601
_journal_page_last 10608
_journal_paper_doi 10.1039/b917377c
_journal_year 2009
_chemical_formula_sum 'C50 H82 N3 Nd O3'
_chemical_formula_weight 917.43
_chemical_name_common '(Nd(4MeDBP)3(H-TMG)) (5)'
_chemical_name_systematic
;

?

;
_space_group_IT_number 2
_symmetry_cell_setting triclinic
_symmetry_space_group_name_Hall '-P 1'
_symmetry_space_group_name_H-M 'P -1'
_atom_sites_solution_hydrogens geom
_atom_sites_solution_primary direct
_atom_sites_solution_secondary difmap
_audit_creation_method SHELXL-97
_cell_angle_alpha 77.4400(10)
_cell_angle_beta 86.8950(10)
_cell_angle_gamma 81.8590(10)
_cell_formula_units_Z 4
_cell_length_a 15.5703(11)
_cell_length_b 16.6702(12)
_cell_length_c 19.6340(14)
_cell_measurement_reflns_used 8687
_cell_measurement_temperature 100(2)
_cell_measurement_theta_max 26.32
_cell_measurement_theta_min 2.23
_cell_volume 4922.7(6)
_computing_cell_refinement 'Bruker SMART'
_computing_data_collection 'Bruker SMART'
_computing_data_reduction 'Bruker SAINT'
_computing_molecular_graphics 'Bruker SHELXTL'
_computing_publication_material 'Bruker SHELXTL'
_computing_structure_refinement 'SHELXL-97 (Sheldrick, 1997)'
_computing_structure_solution 'SHELXS-97 (Sheldrick, 1990)'
_diffrn_ambient_temperature 100(2)
_diffrn_measured_fraction_theta_full 0.998
_diffrn_measured_fraction_theta_max 0.998
_diffrn_measurement_device_type 'CCD area detector'
_diffrn_measurement_method 'phi and omega scans'
_diffrn_radiation_monochromator graphite
_diffrn_radiation_source 'fine-focus sealed tube'
_diffrn_radiation_type MoK\a
_diffrn_radiation_wavelength 0.71073
_diffrn_reflns_av_R_equivalents 0.0438
_diffrn_reflns_av_sigmaI/netI 0.0615
_diffrn_reflns_limit_h_max 18
_diffrn_reflns_limit_h_min -18
_diffrn_reflns_limit_k_max 19
_diffrn_reflns_limit_k_min -19
_diffrn_reflns_limit_l_max 23
_diffrn_reflns_limit_l_min -23
_diffrn_reflns_number 40247
_diffrn_reflns_theta_full 25.05
_diffrn_reflns_theta_max 25.05
_diffrn_reflns_theta_min 1.06
_exptl_absorpt_coefficient_mu 1.096
_exptl_absorpt_correction_T_max 0.8107
_exptl_absorpt_correction_T_min 0.7346
_exptl_absorpt_correction_type multi-scan
_exptl_absorpt_process_details SADABS
_exptl_crystal_colour blue
_exptl_crystal_density_diffrn 1.238
_exptl_crystal_density_meas ?
_exptl_crystal_density_method .
_exptl_crystal_description irregular
_exptl_crystal_F_000 1948
_exptl_crystal_size_max 0.30
_exptl_crystal_size_mid 0.25
_exptl_crystal_size_min 0.20
_refine_diff_density_max 0.685
_refine_diff_density_min -0.391
_refine_diff_density_rms 0.080
_refine_ls_extinction_method none
_refine_ls_goodness_of_fit_ref 0.769
_refine_ls_hydrogen_treatment constr
_refine_ls_matrix_type full
_refine_ls_number_parameters 1077
_refine_ls_number_reflns 17405
_refine_ls_number_restraints 0
_refine_ls_restrained_S_all 0.769
_refine_ls_R_factor_all 0.0604
_refine_ls_R_factor_gt 0.0353
_refine_ls_shift/su_max 0.233
_refine_ls_shift/su_mean 0.002
_refine_ls_structure_factor_coef Fsqd
_refine_ls_weighting_details 'calc w=1/[\s^2^(Fo^2^)+(0.1000P)^2^+0.2813P] where P=(Fo^2^+2Fc^2^)/3'
_refine_ls_weighting_scheme calc
_refine_ls_wR_factor_gt 0.0950
_refine_ls_wR_factor_ref 0.1194
_reflns_number_gt 12623
_reflns_number_total 17405
_reflns_threshold_expression >2sigma(I)
_cod_data_source_file b917377c.txt
_cod_data_source_block bob025
_cod_depositor_comments
;
The following automatic conversions were performed:
'_symmetry_cell_setting' value 'Triclinic' changed to 'triclinic'
according to '/home/saulius/struct/CIF-dictionaries/cif_core.dic'
dictionary named 'cif_core.dic' version 2.4.1 from
2010-06-29.

'_exptl_absorpt_correction_type' value 'MULTI-SCAN' changed
to 'multi-scan' according to
'/home/saulius/struct/CIF-dictionaries/cif_core.dic' dictionary named
'cif_core.dic' version 2.4.1 from
2010-06-29.

'_refine_ls_hydrogen_treatment' value 'CONSTR' changed to
'constr' according to '/home/saulius/struct/CIF-dictionaries/cif_core.dic'
dictionary named 'cif_core.dic' version 2.4.1 from 2010-06-29.

Automatic conversion script
Id: cif_fix_enum 1527 2010-12-29 10:47:43Z saulius 
;
_cod_original_sg_symbol_H-M P-1
_cod_database_code 7002915

loop_
_symmetry_equiv_pos_as_xyz
'x, y, z'
'-x, -y, -z'

loop_
_atom_site_label
_atom_site_type_symbol
_atom_site_fract_x
_atom_site_fract_y
_atom_site_fract_z
_atom_site_U_iso_or_equiv
_atom_site_adp_type
_atom_site_occupancy
_atom_site_symmetry_multiplicity
_atom_site_calc_flag
_atom_site_refinement_flags
_atom_site_disorder_assembly
_atom_site_disorder_group
Nd1 Nd 0.282710(13) 0.701972(13) 0.513338(11) 0.01908(7) Uani 1 1 d . . .
Nd2 Nd 0.267864(14) 0.202818(13) 0.047969(11) 0.02046(7) Uani 1 1 d . . .
N1 N 0.3044(2) 0.5477(2) 0.54031(19) 0.0273(8) Uani 1 1 d . . .
H1 H 0.3606 0.5313 0.5430 0.033 Uiso 1 1 calc R . .
N2 N 0.1838(2) 0.4851(2) 0.5287(2) 0.0280(8) Uani 1 1 d . . .
N3 N 0.3012(2) 0.4051(2) 0.5889(2) 0.0296(9) Uani 1 1 d . . .
N4 N 0.2887(3) 0.0502(2) 0.07805(19) 0.0328(9) Uani 1 1 d . . .
H4 H 0.3231 0.0318 0.1138 0.039 Uiso 1 1 calc R . .
N5 N 0.1799(3) -0.0081(2) 0.0384(2) 0.0336(9) Uani 1 1 d . . .
N6 N 0.3184(3) -0.0811(2) 0.0485(2) 0.0356(9) Uani 1 1 d . . .
O1 O 0.41873(18) 0.72419(16) 0.49808(14) 0.0224(6) Uani 1 1 d . . .
O2 O 0.20052(18) 0.75072(17) 0.42072(14) 0.0231(6) Uani 1 1 d . . .
O3 O 0.22824(18) 0.73010(17) 0.61041(14) 0.0226(6) Uani 1 1 d . . .
O4 O 0.21462(19) 0.24357(17) 0.14164(14) 0.0245(6) Uani 1 1 d . . .
O5 O 0.19181(18) 0.23033(18) -0.04760(14) 0.0262(7) Uani 1 1 d . . .
O6 O 0.40393(18) 0.22190(17) 0.02921(15) 0.0253(6) Uani 1 1 d . . .
C1 C 0.4891(3) 0.7576(2) 0.5115(2) 0.0225(9) Uani 1 1 d . . .
C2 C 0.5418(3) 0.7169(3) 0.5698(2) 0.0252(9) Uani 1 1 d . . .
C3 C 0.6082(3) 0.7567(3) 0.5863(2) 0.0263(10) Uani 1 1 d . . .
H3 H 0.6427 0.7302 0.6253 0.032 Uiso 1 1 calc R . .
C4 C 0.6264(3) 0.8329(3) 0.5485(2) 0.0314(10) Uani 1 1 d . . .
C5 C 0.5773(3) 0.8689(3) 0.4898(2) 0.0290(10) Uani 1 1 d . . .
H5 H 0.5904 0.9204 0.4625 0.035 Uiso 1 1 calc R . .
C6 C 0.5096(3) 0.8332(3) 0.4689(2) 0.0260(10) Uani 1 1 d . . .
C7 C 0.6981(3) 0.8744(3) 0.5691(3) 0.0470(14) Uani 1 1 d . . .
H7A H 0.7169 0.8464 0.6162 0.070 Uiso 1 1 calc R . .
H7B H 0.6767 0.9327 0.5685 0.070 Uiso 1 1 calc R . .
H7C H 0.7472 0.8709 0.5360 0.070 Uiso 1 1 calc R . .
C8 C 0.5278(3) 0.6308(3) 0.6142(2) 0.0288(10) Uani 1 1 d . . .
C9 C 0.5316(3) 0.5686(3) 0.5661(3) 0.0344(11) Uani 1 1 d . . .
H9A H 0.5195 0.5147 0.5936 0.052 Uiso 1 1 calc R . .
H9B H 0.5895 0.5625 0.5441 0.052 Uiso 1 1 calc R . .
H9C H 0.4882 0.5890 0.5298 0.052 Uiso 1 1 calc R . .
C10 C 0.4426(3) 0.6355(3) 0.6560(2) 0.0340(11) Uani 1 1 d . . .
H10A H 0.4370 0.5811 0.6859 0.051 Uiso 1 1 calc R . .
H10B H 0.3941 0.6519 0.6240 0.051 Uiso 1 1 calc R . .
H10C H 0.4420 0.6765 0.6851 0.051 Uiso 1 1 calc R . .
C11 C 0.5996(3) 0.5961(3) 0.6684(3) 0.0426(13) Uani 1 1 d . . .
H11A H 0.5981 0.6328 0.7013 0.064 Uiso 1 1 calc R . .
H11B H 0.6564 0.5930 0.6443 0.064 Uiso 1 1 calc R . .
H11C H 0.5898 0.5406 0.6937 0.064 Uiso 1 1 calc R . .
C12 C 0.4665(3) 0.8736(3) 0.3986(2) 0.0298(10) Uani 1 1 d . . .
C13 C 0.4934(3) 0.8163(3) 0.3479(3) 0.0403(12) Uani 1 1 d . . .
H13A H 0.4672 0.8410 0.3026 0.060 Uiso 1 1 calc R . .
H13B H 0.4736 0.7624 0.3664 0.060 Uiso 1 1 calc R . .
H13C H 0.5568 0.8088 0.3421 0.060 Uiso 1 1 calc R . .
C14 C 0.3668(3) 0.8897(3) 0.4042(2) 0.0323(11) Uani 1 1 d . . .
H14A H 0.3495 0.9176 0.4429 0.048 Uiso 1 1 calc R . .
H14B H 0.3433 0.8368 0.4128 0.048 Uiso 1 1 calc R . .
H14C H 0.3441 0.9250 0.3605 0.048 Uiso 1 1 calc R . .
C15 C 0.4966(4) 0.9576(3) 0.3663(3) 0.0499(15) Uani 1 1 d . . .
H15A H 0.4693 0.9801 0.3211 0.075 Uiso 1 1 calc R . .
H15B H 0.5598 0.9503 0.3595 0.075 Uiso 1 1 calc R . .
H15C H 0.4800 0.9961 0.3974 0.075 Uiso 1 1 calc R . .
C16 C 0.1463(3) 0.7319(2) 0.3765(2) 0.0219(9) Uani 1 1 d . . .
C17 C 0.0553(3) 0.7490(2) 0.3849(2) 0.0234(9) Uani 1 1 d . . .
C18 C 0.0030(3) 0.7153(3) 0.3464(2) 0.0296(10) Uani 1 1 d . . .
H18 H -0.0582 0.7252 0.3529 0.036 Uiso 1 1 calc R . .
C19 C 0.0366(3) 0.6677(3) 0.2989(2) 0.0315(11) Uani 1 1 d . . .
C20 C 0.1258(3) 0.6593(3) 0.2858(2) 0.0313(11) Uani 1 1 d . . .
H20 H 0.1492 0.6296 0.2514 0.038 Uiso 1 1 calc R . .
C21 C 0.1822(3) 0.6928(3) 0.3213(2) 0.0265(10) Uani 1 1 d . . .
C22 C -0.0225(4) 0.6304(3) 0.2586(3) 0.0445(14) Uani 1 1 d . . .
H22A H -0.0718 0.6131 0.2887 0.067 Uiso 1 1 calc R . .
H22B H 0.0100 0.5822 0.2436 0.067 Uiso 1 1 calc R . .
H22C H -0.0439 0.6719 0.2176 0.067 Uiso 1 1 calc R . .
C23 C 0.0137(3) 0.8066(3) 0.4331(2) 0.0267(10) Uani 1 1 d . . .
C24 C 0.0486(3) 0.8905(3) 0.4109(2) 0.0337(11) Uani 1 1 d . . .
H24A H 0.1120 0.8818 0.4145 0.051 Uiso 1 1 calc R . .
H24B H 0.0234 0.9272 0.4416 0.051 Uiso 1 1 calc R . .
H24C H 0.0329 0.9158 0.3626 0.051 Uiso 1 1 calc R . .
C25 C 0.0312(3) 0.7691(3) 0.5102(2) 0.0309(10) Uani 1 1 d . . .
H25A H 0.0107 0.7147 0.5231 0.046 Uiso 1 1 calc R . .
H25B H 0.0004 0.8058 0.5389 0.046 Uiso 1 1 calc R . .
H25C H 0.0936 0.7627 0.5181 0.046 Uiso 1 1 calc R . .
C26 C -0.0864(3) 0.8235(3) 0.4271(3) 0.0450(13) Uani 1 1 d . . .
H26A H -0.1014 0.8479 0.3785 0.067 Uiso 1 1 calc R . .
H26B H -0.1102 0.8619 0.4567 0.067 Uiso 1 1 calc R . .
H26C H -0.1107 0.7712 0.4423 0.067 Uiso 1 1 calc R . .
C27 C 0.2772(3) 0.6938(3) 0.2972(2) 0.0296(10) Uani 1 1 d . . .
C28 C 0.2922(3) 0.7847(3) 0.2699(2) 0.0351(11) Uani 1 1 d . . .
H28A H 0.2538 0.8101 0.2309 0.053 Uiso 1 1 calc R . .
H28B H 0.3528 0.7867 0.2540 0.053 Uiso 1 1 calc R . .
H28C H 0.2796 0.8152 0.3075 0.053 Uiso 1 1 calc R . .
C29 C 0.3425(3) 0.6514(3) 0.3536(3) 0.0403(12) Uani 1 1 d . . .
H29A H 0.3460 0.6879 0.3860 0.060 Uiso 1 1 calc R . .
H29B H 0.3997 0.6398 0.3317 0.060 Uiso 1 1 calc R . .
H29C H 0.3235 0.5993 0.3792 0.060 Uiso 1 1 calc R . .
C30 C 0.2985(4) 0.6492(3) 0.2368(3) 0.0500(14) Uani 1 1 d . . .
H30A H 0.2916 0.5905 0.2527 0.075 Uiso 1 1 calc R . .
H30B H 0.3585 0.6541 0.2204 0.075 Uiso 1 1 calc R . .
H30C H 0.2590 0.6745 0.1985 0.075 Uiso 1 1 calc R . .
C31 C 0.2060(2) 0.7564(2) 0.6705(2) 0.0198(9) Uani 1 1 d . . .
C32 C 0.2168(3) 0.8383(3) 0.6758(2) 0.0236(9) Uani 1 1 d . . .
C33 C 0.2000(3) 0.8601(3) 0.7400(2) 0.0298(10) Uani 1 1 d . . .
H33 H 0.2070 0.9147 0.7436 0.036 Uiso 1 1 calc R . .
C34 C 0.1739(3) 0.8072(3) 0.7982(2) 0.0326(11) Uani 1 1 d . . .
C35 C 0.1595(3) 0.7297(3) 0.7919(2) 0.0309(10) Uani 1 1 d . . .
H35 H 0.1393 0.6933 0.8319 0.037 Uiso 1 1 calc R . .
C36 C 0.1732(3) 0.7020(3) 0.7293(2) 0.0243(9) Uani 1 1 d . . .
C37 C 0.1613(4) 0.8344(4) 0.8673(3) 0.0511(15) Uani 1 1 d . . .
H37A H 0.2083 0.8655 0.8731 0.077 Uiso 1 1 calc R . .
H37B H 0.1620 0.7855 0.9055 0.077 Uiso 1 1 calc R . .
H37C H 0.1054 0.8697 0.8680 0.077 Uiso 1 1 calc R . .
C38 C 0.2485(3) 0.9019(3) 0.6132(2) 0.0254(10) Uani 1 1 d . . .
C39 C 0.1891(3) 0.9148(3) 0.5506(2) 0.0342(11) Uani 1 1 d . . .
H39A H 0.2106 0.9549 0.5115 0.051 Uiso 1 1 calc R . .
H39B H 0.1299 0.9360 0.5637 0.051 Uiso 1 1 calc R . .
H39C H 0.1888 0.8619 0.5367 0.051 Uiso 1 1 calc R . .
C40 C 0.3441(3) 0.8741(3) 0.5956(2) 0.0283(10) Uani 1 1 d . . .
H40A H 0.3489 0.8212 0.5807 0.042 Uiso 1 1 calc R . .
H40B H 0.3790 0.8674 0.6370 0.042 Uiso 1 1 calc R . .
H40C H 0.3651 0.9161 0.5579 0.042 Uiso 1 1 calc R . .
C41 C 0.2458(3) 0.9878(3) 0.6311(3) 0.0395(12) Uani 1 1 d . . .
H41A H 0.2868 0.9842 0.6682 0.059 Uiso 1 1 calc R . .
H41B H 0.1870 1.0063 0.6470 0.059 Uiso 1 1 calc R . .
H41C H 0.2619 1.0276 0.5895 0.059 Uiso 1 1 calc R . .
C42 C 0.1532(3) 0.6145(3) 0.7274(2) 0.0302(10) Uani 1 1 d . . .
C43 C 0.0936(3) 0.6184(3) 0.6672(3) 0.0371(12) Uani 1 1 d . . .
H43A H 0.1239 0.6372 0.6228 0.056 Uiso 1 1 calc R . .
H43B H 0.0411 0.6574 0.6712 0.056 Uiso 1 1 calc R . .
H43C H 0.0775 0.5633 0.6691 0.056 Uiso 1 1 calc R . .
C44 C 0.2374(3) 0.5571(3) 0.7202(3) 0.0390(12) Uani 1 1 d . . .
H44A H 0.2238 0.5020 0.7182 0.058 Uiso 1 1 calc R . .
H44B H 0.2737 0.5526 0.7604 0.058 Uiso 1 1 calc R . .
H44C H 0.2687 0.5799 0.6773 0.058 Uiso 1 1 calc R . .
C45 C 0.1059(4) 0.5747(3) 0.7949(3) 0.0505(15) Uani 1 1 d . . .
H45A H 0.0494 0.6077 0.7994 0.076 Uiso 1 1 calc R . .
H45B H 0.1410 0.5729 0.8353 0.076 Uiso 1 1 calc R . .
H45C H 0.0974 0.5182 0.7927 0.076 Uiso 1 1 calc R . .
C46 C 0.2648(3) 0.4808(3) 0.5522(2) 0.0254(10) Uani 1 1 d . . .
C47 C 0.1482(3) 0.5580(3) 0.4784(2) 0.0318(11) Uani 1 1 d . . .
H47A H 0.1238 0.6017 0.5029 0.048 Uiso 1 1 calc R . .
H47B H 0.1024 0.5438 0.4526 0.048 Uiso 1 1 calc R . .
H47C H 0.1942 0.5778 0.4457 0.048 Uiso 1 1 calc R . .
C48 C 0.1189(3) 0.4360(3) 0.5673(3) 0.0346(11) Uani 1 1 d . . .
H48A H 0.1452 0.3989 0.6089 0.052 Uiso 1 1 calc R . .
H48B H 0.0983 0.4030 0.5374 0.052 Uiso 1 1 calc R . .
H48C H 0.0700 0.4732 0.5814 0.052 Uiso 1 1 calc R . .
C49 C 0.3766(3) 0.3995(3) 0.6308(3) 0.0376(12) Uani 1 1 d . . .
H49A H 0.4294 0.3947 0.6016 0.056 Uiso 1 1 calc R . .
H49B H 0.3781 0.3505 0.6691 0.056 Uiso 1 1 calc R . .
H49C H 0.3733 0.4494 0.6500 0.056 Uiso 1 1 calc R . .
C50 C 0.2896(3) 0.3280(3) 0.5685(3) 0.0362(11) Uani 1 1 d . . .
H50A H 0.2543 0.3409 0.5267 0.054 Uiso 1 1 calc R . .
H50B H 0.2603 0.2929 0.6067 0.054 Uiso 1 1 calc R . .
H50C H 0.3465 0.2988 0.5585 0.054 Uiso 1 1 calc R . .
C51 C 0.1946(3) 0.2772(3) 0.1983(2) 0.0223(9) Uani 1 1 d . . .
C52 C 0.2093(3) 0.3594(3) 0.1967(2) 0.0243(9) Uani 1 1 d . . .
C53 C 0.1910(3) 0.3908(3) 0.2575(2) 0.0275(10) Uani 1 1 d . . .
H53 H 0.2008 0.4460 0.2565 0.033 Uiso 1 1 calc R . .
C54 C 0.1595(3) 0.3454(3) 0.3182(2) 0.0279(10) Uani 1 1 d . . .
C55 C 0.1422(3) 0.2665(3) 0.3170(2) 0.0276(10) Uani 1 1 d . . .
H55 H 0.1180 0.2353 0.3581 0.033 Uiso 1 1 calc R . .
C56 C 0.1582(3) 0.2301(3) 0.2594(2) 0.0238(9) Uani 1 1 d . . .
C57 C 0.1423(3) 0.3811(3) 0.3828(3) 0.0419(13) Uani 1 1 d . . .
H57A H 0.1797 0.4240 0.3815 0.063 Uiso 1 1 calc R . .
H57B H 0.1547 0.3369 0.4244 0.063 Uiso 1 1 calc R . .
H57C H 0.0814 0.4056 0.3845 0.063 Uiso 1 1 calc R . .
C58 C 0.2439(3) 0.4166(3) 0.1312(2) 0.0275(10) Uani 1 1 d . . .
C59 C 0.3377(3) 0.3826(3) 0.1141(2) 0.0320(11) Uani 1 1 d . . .
H59A H 0.3600 0.4203 0.0736 0.048 Uiso 1 1 calc R . .
H59B H 0.3389 0.3277 0.1034 0.048 Uiso 1 1 calc R . .
H59C H 0.3740 0.3782 0.1543 0.048 Uiso 1 1 calc R . .
C60 C 0.1842(3) 0.4258(3) 0.0692(2) 0.0324(11) Uani 1 1 d . . .
H60A H 0.1260 0.4510 0.0807 0.049 Uiso 1 1 calc R . .
H60B H 0.1811 0.3710 0.0596 0.049 Uiso 1 1 calc R . .
H60C H 0.2077 0.4612 0.0279 0.049 Uiso 1 1 calc R . .
C61 C 0.2481(3) 0.5045(3) 0.1420(3) 0.0383(12) Uani 1 1 d . . .
H61A H 0.2679 0.5388 0.0986 0.057 Uiso 1 1 calc R . .
H61B H 0.2888 0.5018 0.1791 0.057 Uiso 1 1 calc R . .
H61C H 0.1903 0.5289 0.1554 0.057 Uiso 1 1 calc R . .
C62 C 0.1329(3) 0.1431(3) 0.2642(2) 0.0295(10) Uani 1 1 d . . .
C63 C 0.0649(3) 0.1486(3) 0.2088(3) 0.0365(11) Uani 1 1 d . . .
H63A H 0.0127 0.1849 0.2187 0.055 Uiso 1 1 calc R . .
H63B H 0.0500 0.0931 0.2100 0.055 Uiso 1 1 calc R . .
H63C H 0.0887 0.1712 0.1625 0.055 Uiso 1 1 calc R . .
C64 C 0.2135(3) 0.0810(3) 0.2529(3) 0.0363(11) Uani 1 1 d . . .
H64A H 0.2413 0.1013 0.2076 0.054 Uiso 1 1 calc R . .
H64B H 0.1956 0.0268 0.2537 0.054 Uiso 1 1 calc R . .
H64C H 0.2547 0.0756 0.2901 0.054 Uiso 1 1 calc R . .
C65 C 0.0915(4) 0.1076(3) 0.3342(3) 0.0455(14) Uani 1 1 d . . .
H65A H 0.1322 0.1040 0.3715 0.068 Uiso 1 1 calc R . .
H65B H 0.0775 0.0521 0.3342 0.068 Uiso 1 1 calc R . .
H65C H 0.0383 0.1438 0.3421 0.068 Uiso 1 1 calc R . .
C66 C 0.1331(3) 0.2117(3) -0.0885(2) 0.0249(9) Uani 1 1 d . . .
C67 C 0.0427(3) 0.2386(3) -0.0798(2) 0.0272(10) Uani 1 1 d . . .
C68 C -0.0161(3) 0.2058(3) -0.1143(2) 0.0287(10) Uani 1 1 d . . .
H68 H -0.0765 0.2213 -0.1072 0.034 Uiso 1 1 calc R . .
C69 C 0.0099(3) 0.1516(3) -0.1586(2) 0.0307(10) Uani 1 1 d . . .
C70 C 0.0976(3) 0.1355(3) -0.1726(2) 0.0321(11) Uani 1 1 d . . .
H70 H 0.1161 0.1028 -0.2060 0.039 Uiso 1 1 calc R . .
C71 C 0.1609(3) 0.1651(3) -0.1399(2) 0.0257(9) Uani 1 1 d . . .
C72 C -0.0557(3) 0.1188(3) -0.1952(3) 0.0387(12) Uani 1 1 d . . .
H72A H -0.0754 0.1603 -0.2368 0.058 Uiso 1 1 calc R . .
H72B H -0.1054 0.1070 -0.1636 0.058 Uiso 1 1 calc R . .
H72C H -0.0290 0.0678 -0.2091 0.058 Uiso 1 1 calc R . .
C73 C 0.0098(3) 0.3054(3) -0.0381(2) 0.0286(10) Uani 1 1 d . . .
C74 C 0.0257(3) 0.2742(3) 0.0401(2) 0.0319(11) Uani 1 1 d . . .
H74A H 0.0013 0.2222 0.0567 0.048 Uiso 1 1 calc R . .
H74B H -0.0022 0.3158 0.0656 0.048 Uiso 1 1 calc R . .
H74C H 0.0883 0.2647 0.0481 0.048 Uiso 1 1 calc R . .
C75 C 0.0541(3) 0.3829(3) -0.0659(2) 0.0376(12) Uani 1 1 d . . .
H75A H 0.1172 0.3671 -0.0673 0.056 Uiso 1 1 calc R . .
H75B H 0.0394 0.4222 -0.0352 0.056 Uiso 1 1 calc R . .
H75C H 0.0342 0.4089 -0.1131 0.056 Uiso 1 1 calc R . .
C76 C -0.0886(3) 0.3312(3) -0.0445(3) 0.0431(13) Uani 1 1 d . . .
H76A H -0.1033 0.3476 -0.0940 0.065 Uiso 1 1 calc R . .
H76B H -0.1064 0.3780 -0.0219 0.065 Uiso 1 1 calc R . .
H76C H -0.1190 0.2844 -0.0218 0.065 Uiso 1 1 calc R . .
C77 C 0.2553(3) 0.1536(3) -0.1659(2) 0.0317(11) Uani 1 1 d . . .
C78 C 0.3202(3) 0.1131(3) -0.1086(3) 0.0394(12) Uani 1 1 d . . .
H78A H 0.3285 0.1533 -0.0806 0.059 Uiso 1 1 calc R . .
H78B H 0.3759 0.0949 -0.1300 0.059 Uiso 1 1 calc R . .
H78C H 0.2979 0.0651 -0.0785 0.059 Uiso 1 1 calc R . .
C79 C 0.2791(3) 0.2399(3) -0.2010(2) 0.0396(12) Uani 1 1 d . . .
H79A H 0.2377 0.2663 -0.2378 0.059 Uiso 1 1 calc R . .
H79B H 0.3378 0.2341 -0.2216 0.059 Uiso 1 1 calc R . .
H79C H 0.2767 0.2743 -0.1662 0.059 Uiso 1 1 calc R . .
C80 C 0.2698(4) 0.1004(4) -0.2212(3) 0.0534(15) Uani 1 1 d . . .
H80A H 0.2569 0.0442 -0.2006 0.080 Uiso 1 1 calc R . .
H80B H 0.3303 0.0980 -0.2380 0.080 Uiso 1 1 calc R . .
H80C H 0.2313 0.1251 -0.2603 0.080 Uiso 1 1 calc R . .
C81 C 0.4747(3) 0.2581(2) 0.0363(2) 0.0238(9) Uani 1 1 d . . .
C82 C 0.4966(3) 0.3270(3) -0.0155(2) 0.0274(10) Uani 1 1 d . . .
C83 C 0.5659(3) 0.3661(3) -0.0035(2) 0.0305(10) Uani 1 1 d . . .
H83 H 0.5799 0.4126 -0.0376 0.037 Uiso 1 1 calc R . .
C84 C 0.6152(3) 0.3401(3) 0.0557(2) 0.0320(11) Uani 1 1 d . . .
C85 C 0.5955(3) 0.2711(3) 0.1037(2) 0.0288(10) Uani 1 1 d . . .
H85 H 0.6303 0.2518 0.1438 0.035 Uiso 1 1 calc R . .
C86 C 0.5273(3) 0.2286(3) 0.0964(2) 0.0267(10) Uani 1 1 d . . .
C87 C 0.6898(3) 0.3846(3) 0.0663(3) 0.0429(13) Uani 1 1 d . . .
H87A H 0.6986 0.3778 0.1164 0.064 Uiso 1 1 calc R . .
H87B H 0.6765 0.4437 0.0451 0.064 Uiso 1 1 calc R . .
H87C H 0.7426 0.3611 0.0444 0.064 Uiso 1 1 calc R . .
C88 C 0.5110(3) 0.1521(3) 0.1540(2) 0.0319(11) Uani 1 1 d . . .
C89 C 0.5091(4) 0.0760(3) 0.1207(3) 0.0582(16) Uani 1 1 d . . .
H89A H 0.5667 0.0603 0.1011 0.087 Uiso 1 1 calc R . .
H89B H 0.4666 0.0903 0.0834 0.087 Uiso 1 1 calc R . .
H89C H 0.4927 0.0295 0.1564 0.087 Uiso 1 1 calc R . .
C90 C 0.4264(4) 0.1684(4) 0.1942(3) 0.0558(16) Uani 1 1 d . . .
H90A H 0.4171 0.1184 0.2291 0.084 Uiso 1 1 calc R . .
H90B H 0.3782 0.1832 0.1618 0.084 Uiso 1 1 calc R . .
H90C H 0.4293 0.2142 0.2176 0.084 Uiso 1 1 calc R . .
C91 C 0.5835(4) 0.1260(4) 0.2057(3) 0.0636(19) Uani 1 1 d . . .
H91A H 0.5854 0.1698 0.2316 0.095 Uiso 1 1 calc R . .
H91B H 0.6389 0.1168 0.1806 0.095 Uiso 1 1 calc R . .
H91C H 0.5730 0.0747 0.2383 0.095 Uiso 1 1 calc R . .
C92 C 0.4496(3) 0.3571(3) -0.0850(2) 0.0314(10) Uani 1 1 d . . .
C93 C 0.3497(3) 0.3767(3) -0.0760(3) 0.0383(12) Uani 1 1 d . . .
H93A H 0.3244 0.3248 -0.0630 0.057 Uiso 1 1 calc R . .
H93B H 0.3253 0.4094 -0.1201 0.057 Uiso 1 1 calc R . .
H93C H 0.3362 0.4084 -0.0393 0.057 Uiso 1 1 calc R . .
C94 C 0.4795(3) 0.4367(3) -0.1288(3) 0.0435(13) Uani 1 1 d . . .
H94A H 0.4678 0.4811 -0.1026 0.065 Uiso 1 1 calc R . .
H94B H 0.4479 0.4532 -0.1725 0.065 Uiso 1 1 calc R . .
H94C H 0.5419 0.4268 -0.1391 0.065 Uiso 1 1 calc R . .
C95 C 0.4685(3) 0.2903(3) -0.1284(2) 0.0372(12) Uani 1 1 d . . .
H95A H 0.5313 0.2786 -0.1363 0.056 Uiso 1 1 calc R . .
H95B H 0.4400 0.3101 -0.1734 0.056 Uiso 1 1 calc R . .
H95C H 0.4463 0.2396 -0.1033 0.056 Uiso 1 1 calc R . .
C96 C 0.2636(3) -0.0125(3) 0.0564(2) 0.0274(10) Uani 1 1 d . . .
C97 C 0.1557(4) -0.0424(3) -0.0188(3) 0.0456(13) Uani 1 1 d . . .
H97A H 0.2082 -0.0630 -0.0430 0.068 Uiso 1 1 calc R . .
H97B H 0.1205 0.0009 -0.0517 0.068 Uiso 1 1 calc R . .
H97C H 0.1220 -0.0881 -0.0004 0.068 Uiso 1 1 calc R . .
C98 C 0.1130(3) 0.0514(3) 0.0609(3) 0.0450(13) Uani 1 1 d . . .
H98A H 0.1319 0.0666 0.1027 0.067 Uiso 1 1 calc R . .
H98B H 0.0591 0.0267 0.0716 0.067 Uiso 1 1 calc R . .
H98C H 0.1031 0.1011 0.0235 0.067 Uiso 1 1 calc R . .
C99 C 0.2915(3) -0.1635(3) 0.0623(3) 0.0411(12) Uani 1 1 d . . .
H99A H 0.2289 -0.1593 0.0723 0.062 Uiso 1 1 calc R . .
H99B H 0.3225 -0.1986 0.1026 0.062 Uiso 1 1 calc R . .
H99C H 0.3052 -0.1881 0.0213 0.062 Uiso 1 1 calc R . .
C100 C 0.4112(3) -0.0812(3) 0.0538(3) 0.0540(15) Uani 1 1 d . . .
H10D H 0.4274 -0.0279 0.0284 0.081 Uiso 1 1 calc R . .
H10E H 0.4429 -0.1260 0.0336 0.081 Uiso 1 1 calc R . .
H10F H 0.4259 -0.0899 0.1030 0.081 Uiso 1 1 calc R . .

loop_
_atom_site_aniso_label
_atom_site_aniso_U_11
_atom_site_aniso_U_22
_atom_site_aniso_U_33
_atom_site_aniso_U_23
_atom_site_aniso_U_13
_atom_site_aniso_U_12
Nd1 0.01949(13) 0.02025(13) 0.01811(13) -0.00502(9) -0.00116(9) -0.00297(9)
Nd2 0.02090(13) 0.02242(13) 0.01904(13) -0.00756(10) -0.00045(9) -0.00123(9)
N1 0.029(2) 0.025(2) 0.030(2) -0.0105(16) 0.0007(16) -0.0036(16)
N2 0.028(2) 0.0214(19) 0.033(2) -0.0016(16) -0.0012(17) -0.0043(15)
N3 0.035(2) 0.0225(19) 0.031(2) -0.0045(16) -0.0063(17) -0.0035(16)
N4 0.043(2) 0.031(2) 0.025(2) -0.0090(17) -0.0067(18) -0.0025(18)
N5 0.038(2) 0.031(2) 0.033(2) -0.0115(18) -0.0006(18) -0.0033(17)
N6 0.037(2) 0.026(2) 0.045(3) -0.0120(18) 0.0038(19) -0.0052(17)
O1 0.0243(15) 0.0176(14) 0.0250(16) -0.0032(12) -0.0030(12) -0.0027(12)
O2 0.0239(15) 0.0240(15) 0.0218(15) -0.0059(12) -0.0001(12) -0.0039(12)
O3 0.0249(16) 0.0261(16) 0.0183(15) -0.0077(12) -0.0002(12) -0.0041(12)
O4 0.0325(17) 0.0215(15) 0.0204(15) -0.0076(12) 0.0025(13) -0.0030(12)
O5 0.0236(16) 0.0347(17) 0.0200(15) -0.0065(13) -0.0032(12) -0.0011(13)
O6 0.0225(15) 0.0257(16) 0.0280(16) -0.0045(13) -0.0014(13) -0.0057(12)
C1 0.021(2) 0.020(2) 0.026(2) -0.0060(18) -0.0004(18) -0.0018(17)
C2 0.023(2) 0.025(2) 0.026(2) -0.0044(19) 0.0019(18) -0.0005(18)
C3 0.025(2) 0.026(2) 0.028(2) -0.0053(19) -0.0052(19) -0.0036(18)
C4 0.028(2) 0.032(3) 0.035(3) -0.005(2) -0.005(2) -0.008(2)
C5 0.029(2) 0.021(2) 0.037(3) -0.0024(19) -0.003(2) -0.0050(18)
C6 0.022(2) 0.023(2) 0.032(2) -0.0068(19) -0.0033(19) 0.0000(17)
C7 0.045(3) 0.036(3) 0.062(4) -0.004(3) -0.022(3) -0.013(2)
C8 0.026(2) 0.025(2) 0.031(3) 0.0028(19) -0.008(2) -0.0013(18)
C9 0.032(3) 0.023(2) 0.047(3) -0.007(2) -0.003(2) -0.0001(19)
C10 0.033(3) 0.040(3) 0.026(2) 0.002(2) -0.003(2) -0.008(2)
C11 0.038(3) 0.041(3) 0.043(3) 0.009(2) -0.014(2) -0.007(2)
C12 0.030(2) 0.027(2) 0.030(3) 0.001(2) -0.003(2) -0.0058(19)
C13 0.037(3) 0.049(3) 0.030(3) -0.003(2) -0.001(2) 0.003(2)
C14 0.026(2) 0.033(3) 0.035(3) -0.002(2) -0.007(2) 0.0023(19)
C15 0.052(3) 0.045(3) 0.046(3) 0.017(3) -0.018(3) -0.020(3)
C16 0.028(2) 0.017(2) 0.021(2) -0.0012(17) -0.0040(18) -0.0023(17)
C17 0.028(2) 0.022(2) 0.020(2) -0.0008(17) -0.0019(18) -0.0079(18)
C18 0.030(2) 0.029(2) 0.027(2) 0.007(2) -0.008(2) -0.0120(19)
C19 0.047(3) 0.026(2) 0.022(2) 0.0034(19) -0.012(2) -0.018(2)
C20 0.047(3) 0.027(2) 0.022(2) -0.0055(19) -0.002(2) -0.011(2)
C21 0.038(3) 0.020(2) 0.019(2) 0.0001(18) -0.0066(19) -0.0023(19)
C22 0.061(4) 0.051(3) 0.028(3) -0.005(2) -0.013(2) -0.031(3)
C23 0.020(2) 0.026(2) 0.033(3) -0.005(2) -0.0070(19) -0.0002(18)
C24 0.044(3) 0.020(2) 0.036(3) -0.005(2) -0.003(2) -0.003(2)
C25 0.032(3) 0.033(3) 0.029(3) -0.009(2) 0.004(2) -0.005(2)
C26 0.029(3) 0.045(3) 0.058(4) -0.012(3) -0.008(3) 0.008(2)
C27 0.038(3) 0.029(2) 0.023(2) -0.0094(19) 0.003(2) -0.005(2)
C28 0.036(3) 0.041(3) 0.029(3) -0.006(2) 0.000(2) -0.011(2)
C29 0.035(3) 0.045(3) 0.038(3) -0.008(2) 0.007(2) 0.002(2)
C30 0.055(4) 0.061(4) 0.043(3) -0.030(3) 0.017(3) -0.016(3)
C31 0.017(2) 0.025(2) 0.018(2) -0.0085(17) -0.0017(16) 0.0001(17)
C32 0.022(2) 0.025(2) 0.025(2) -0.0090(18) 0.0006(18) -0.0014(17)
C33 0.026(2) 0.035(3) 0.034(3) -0.017(2) 0.003(2) -0.0067(19)
C34 0.028(3) 0.045(3) 0.031(3) -0.018(2) 0.007(2) -0.013(2)
C35 0.030(2) 0.045(3) 0.020(2) -0.007(2) 0.0006(19) -0.013(2)
C36 0.021(2) 0.029(2) 0.023(2) -0.0038(19) -0.0007(18) -0.0034(18)
C37 0.056(4) 0.067(4) 0.046(3) -0.034(3) 0.013(3) -0.030(3)
C38 0.028(2) 0.023(2) 0.028(2) -0.0110(19) -0.0036(19) -0.0028(18)
C39 0.038(3) 0.027(2) 0.035(3) -0.002(2) -0.010(2) -0.002(2)
C40 0.026(2) 0.029(2) 0.032(3) -0.009(2) 0.003(2) -0.0098(19)
C41 0.048(3) 0.029(3) 0.044(3) -0.014(2) 0.001(2) -0.006(2)
C42 0.035(3) 0.034(3) 0.022(2) -0.006(2) 0.001(2) -0.008(2)
C43 0.041(3) 0.033(3) 0.041(3) -0.008(2) -0.005(2) -0.016(2)
C44 0.047(3) 0.025(3) 0.041(3) 0.001(2) 0.003(2) -0.003(2)
C45 0.076(4) 0.047(3) 0.035(3) -0.010(3) 0.015(3) -0.031(3)
C46 0.034(3) 0.022(2) 0.021(2) -0.0069(18) 0.0071(19) -0.0065(19)
C47 0.038(3) 0.025(2) 0.031(3) -0.003(2) -0.002(2) -0.005(2)
C48 0.029(3) 0.032(3) 0.044(3) -0.007(2) 0.005(2) -0.017(2)
C49 0.042(3) 0.031(3) 0.038(3) -0.005(2) -0.012(2) -0.001(2)
C50 0.044(3) 0.021(2) 0.042(3) -0.005(2) 0.003(2) -0.003(2)
C51 0.024(2) 0.024(2) 0.020(2) -0.0069(18) 0.0002(18) -0.0014(17)
C52 0.022(2) 0.025(2) 0.026(2) -0.0083(19) -0.0048(18) 0.0005(17)
C53 0.025(2) 0.029(2) 0.031(3) -0.015(2) -0.0013(19) 0.0008(18)
C54 0.025(2) 0.036(3) 0.027(2) -0.016(2) 0.0037(19) -0.0058(19)
C55 0.030(2) 0.035(3) 0.020(2) -0.0071(19) 0.0021(19) -0.008(2)
C56 0.022(2) 0.025(2) 0.025(2) -0.0076(18) -0.0012(18) -0.0034(17)
C57 0.051(3) 0.052(3) 0.033(3) -0.027(2) 0.007(2) -0.018(3)
C58 0.035(3) 0.020(2) 0.028(2) -0.0049(18) -0.001(2) -0.0032(19)
C59 0.035(3) 0.037(3) 0.029(2) -0.013(2) 0.005(2) -0.011(2)
C60 0.046(3) 0.023(2) 0.028(2) -0.0009(19) -0.005(2) -0.005(2)
C61 0.054(3) 0.023(2) 0.038(3) -0.008(2) -0.002(2) -0.007(2)
C62 0.041(3) 0.025(2) 0.024(2) -0.0036(19) 0.000(2) -0.010(2)
C63 0.039(3) 0.037(3) 0.038(3) -0.010(2) -0.003(2) -0.016(2)
C64 0.045(3) 0.025(2) 0.036(3) -0.001(2) -0.002(2) -0.002(2)
C65 0.070(4) 0.038(3) 0.032(3) -0.005(2) 0.009(3) -0.023(3)
C66 0.026(2) 0.029(2) 0.019(2) -0.0005(18) -0.0025(18) -0.0055(18)
C67 0.029(2) 0.027(2) 0.021(2) 0.0058(18) -0.0035(19) -0.0030(19)
C68 0.024(2) 0.032(3) 0.027(2) 0.003(2) -0.0042(19) -0.0063(19)
C69 0.039(3) 0.029(2) 0.023(2) 0.0017(19) -0.008(2) -0.011(2)
C70 0.047(3) 0.025(2) 0.023(2) -0.0035(19) -0.003(2) -0.005(2)
C71 0.029(2) 0.027(2) 0.020(2) -0.0033(18) -0.0033(18) -0.0038(18)
C72 0.044(3) 0.035(3) 0.038(3) 0.001(2) -0.016(2) -0.015(2)
C73 0.023(2) 0.033(3) 0.025(2) -0.001(2) -0.0018(19) 0.0036(19)
C74 0.030(3) 0.035(3) 0.028(2) -0.007(2) 0.003(2) 0.004(2)
C75 0.052(3) 0.030(3) 0.029(3) -0.004(2) -0.004(2) 0.001(2)
C76 0.033(3) 0.044(3) 0.045(3) -0.006(3) -0.001(2) 0.011(2)
C77 0.028(2) 0.044(3) 0.028(2) -0.018(2) 0.005(2) -0.005(2)
C78 0.031(3) 0.043(3) 0.040(3) -0.006(2) -0.001(2) 0.006(2)
C79 0.036(3) 0.051(3) 0.029(3) -0.001(2) 0.000(2) -0.007(2)
C80 0.049(3) 0.069(4) 0.052(4) -0.035(3) 0.011(3) -0.011(3)
C81 0.023(2) 0.023(2) 0.028(2) -0.0109(18) 0.0017(18) -0.0018(17)
C82 0.025(2) 0.027(2) 0.027(2) -0.0030(19) 0.0046(19) -0.0003(18)
C83 0.027(2) 0.027(2) 0.038(3) -0.008(2) 0.003(2) -0.0030(19)
C84 0.025(2) 0.037(3) 0.034(3) -0.007(2) -0.003(2) -0.003(2)
C85 0.027(2) 0.033(3) 0.028(2) -0.008(2) -0.0042(19) -0.0074(19)
C86 0.025(2) 0.026(2) 0.029(2) -0.0076(19) -0.0002(19) -0.0014(18)
C87 0.040(3) 0.045(3) 0.046(3) -0.006(3) -0.004(2) -0.020(2)
C88 0.024(2) 0.032(3) 0.035(3) 0.004(2) -0.004(2) -0.0038(19)
C89 0.064(4) 0.040(3) 0.067(4) -0.001(3) -0.012(3) -0.003(3)
C90 0.047(3) 0.067(4) 0.041(3) 0.012(3) 0.004(3) -0.005(3)
C91 0.049(4) 0.064(4) 0.065(4) 0.026(3) -0.024(3) -0.019(3)
C92 0.029(2) 0.033(3) 0.029(3) -0.001(2) 0.000(2) -0.003(2)
C93 0.035(3) 0.043(3) 0.032(3) -0.003(2) -0.006(2) 0.004(2)
C94 0.046(3) 0.046(3) 0.034(3) 0.007(2) -0.005(2) -0.011(2)
C95 0.036(3) 0.047(3) 0.028(3) -0.007(2) 0.004(2) -0.005(2)
C96 0.040(3) 0.024(2) 0.018(2) -0.0041(18) -0.0006(19) -0.005(2)
C97 0.056(4) 0.046(3) 0.038(3) -0.010(3) -0.012(3) -0.014(3)
C98 0.042(3) 0.035(3) 0.051(3) -0.003(2) 0.003(3) 0.005(2)
C99 0.052(3) 0.025(3) 0.044(3) -0.009(2) 0.002(3) 0.000(2)
C100 0.041(3) 0.047(3) 0.074(4) -0.020(3) 0.008(3) 0.000(3)

loop_
_atom_type_symbol
_atom_type_description
_atom_type_scat_dispersion_real
_atom_type_scat_dispersion_imag
_atom_type_scat_source
C C 0.0033 0.0016 'International Tables Vol C Tables 4.2.6.8 and 6.1.1.4'
H H 0.0000 0.0000 'International Tables Vol C Tables 4.2.6.8 and 6.1.1.4'
N N 0.0061 0.0033 'International Tables Vol C Tables 4.2.6.8 and 6.1.1.4'
O O 0.0106 0.0060 'International Tables Vol C Tables 4.2.6.8 and 6.1.1.4'
Nd Nd -0.1943 3.0179 'International Tables Vol C Tables 4.2.6.8 and 6.1.1.4'

loop_
_geom_angle_atom_site_label_1
_geom_angle_atom_site_label_2
_geom_angle_atom_site_label_3
_geom_angle
_geom_angle_site_symmetry_1
_geom_angle_site_symmetry_3
_geom_angle_publ_flag
O3 Nd1 O1 111.54(10) . . ?
O3 Nd1 O2 115.70(10) . . ?
O1 Nd1 O2 115.23(10) . . ?
O3 Nd1 N1 102.38(11) . . ?
O1 Nd1 N1 99.32(11) . . ?
O2 Nd1 N1 110.58(11) . . ?
O4 Nd2 O6 111.56(11) . . ?
O4 Nd2 O5 120.75(10) . . ?
O6 Nd2 O5 113.84(11) . . ?
O4 Nd2 N4 106.30(11) . . ?
O6 Nd2 N4 98.36(12) . . ?
O5 Nd2 N4 102.63(12) . . ?
C46 N1 Nd1 144.7(3) . . ?
C46 N1 H1 107.6 . . ?
Nd1 N1 H1 107.6 . . ?
C46 N2 C47 119.5(4) . . ?
C46 N2 C48 122.5(4) . . ?
C47 N2 C48 114.6(4) . . ?
C46 N3 C49 119.9(4) . . ?
C46 N3 C50 121.5(4) . . ?
C49 N3 C50 114.7(4) . . ?
C96 N4 Nd2 138.8(3) . . ?
C96 N4 H4 110.6 . . ?
Nd2 N4 H4 110.6 . . ?
C96 N5 C98 120.4(4) . . ?
C96 N5 C97 122.5(4) . . ?
C98 N5 C97 114.7(4) . . ?
C96 N6 C100 118.8(4) . . ?
C96 N6 C99 122.7(4) . . ?
C100 N6 C99 114.1(4) . . ?
C1 O1 Nd1 153.4(3) . . ?
C16 O2 Nd1 145.5(2) . . ?
C31 O3 Nd1 169.5(3) . . ?
C51 O4 Nd2 169.0(3) . . ?
C66 O5 Nd2 151.6(3) . . ?
C81 O6 Nd2 153.8(3) . . ?
O1 C1 C6 120.3(4) . . ?
O1 C1 C2 119.6(4) . . ?
C6 C1 C2 120.0(4) . . ?
C3 C2 C1 118.2(4) . . ?
C3 C2 C8 119.3(4) . . ?
C1 C2 C8 122.5(4) . . ?
C4 C3 C2 123.2(4) . . ?
C4 C3 H3 118.4 . . ?
C2 C3 H3 118.4 . . ?
C3 C4 C5 117.3(4) . . ?
C3 C4 C7 121.3(4) . . ?
C5 C4 C7 121.3(4) . . ?
C4 C5 C6 123.5(4) . . ?
C4 C5 H5 118.3 . . ?
C6 C5 H5 118.3 . . ?
C5 C6 C1 117.5(4) . . ?
C5 C6 C12 118.8(4) . . ?
C1 C6 C12 123.5(4) . . ?
C4 C7 H7A 109.5 . . ?
C4 C7 H7B 109.5 . . ?
H7A C7 H7B 109.5 . . ?
C4 C7 H7C 109.5 . . ?
H7A C7 H7C 109.5 . . ?
H7B C7 H7C 109.5 . . ?
C10 C8 C9 111.8(4) . . ?
C10 C8 C11 105.9(4) . . ?
C9 C8 C11 106.7(4) . . ?
C10 C8 C2 111.0(4) . . ?
C9 C8 C2 109.2(4) . . ?
C11 C8 C2 112.2(4) . . ?
C8 C9 H9A 109.5 . . ?
C8 C9 H9B 109.5 . . ?
H9A C9 H9B 109.5 . . ?
C8 C9 H9C 109.5 . . ?
H9A C9 H9C 109.5 . . ?
H9B C9 H9C 109.5 . . ?
C8 C10 H10A 109.5 . . ?
C8 C10 H10B 109.5 . . ?
H10A C10 H10B 109.5 . . ?
C8 C10 H10C 109.5 . . ?
H10A C10 H10C 109.5 . . ?
H10B C10 H10C 109.5 . . ?
C8 C11 H11A 109.5 . . ?
C8 C11 H11B 109.5 . . ?
H11A C11 H11B 109.5 . . ?
C8 C11 H11C 109.5 . . ?
H11A C11 H11C 109.5 . . ?
H11B C11 H11C 109.5 . . ?
C13 C12 C15 107.3(4) . . ?
C13 C12 C14 109.5(4) . . ?
C15 C12 C14 106.2(4) . . ?
C13 C12 C6 107.9(4) . . ?
C15 C12 C6 112.2(4) . . ?
C14 C12 C6 113.5(4) . . ?
C12 C13 H13A 109.5 . . ?
C12 C13 H13B 109.5 . . ?
H13A C13 H13B 109.5 . . ?
C12 C13 H13C 109.5 . . ?
H13A C13 H13C 109.5 . . ?
H13B C13 H13C 109.5 . . ?
C12 C14 H14A 109.5 . . ?
C12 C14 H14B 109.5 . . ?
H14A C14 H14B 109.5 . . ?
C12 C14 H14C 109.5 . . ?
H14A C14 H14C 109.5 . . ?
H14B C14 H14C 109.5 . . ?
C12 C15 H15A 109.5 . . ?
C12 C15 H15B 109.5 . . ?
H15A C15 H15B 109.5 . . ?
C12 C15 H15C 109.5 . . ?
H15A C15 H15C 109.5 . . ?
H15B C15 H15C 109.5 . . ?
O2 C16 C17 121.0(4) . . ?
O2 C16 C21 119.2(4) . . ?
C17 C16 C21 119.8(4) . . ?
C18 C17 C16 118.3(4) . . ?
C18 C17 C23 120.1(4) . . ?
C16 C17 C23 121.5(4) . . ?
C19 C18 C17 122.6(4) . . ?
C19 C18 H18 118.7 . . ?
C17 C18 H18 118.7 . . ?
C18 C19 C20 118.0(4) . . ?
C18 C19 C22 121.2(5) . . ?
C20 C19 C22 120.7(4) . . ?
C19 C20 C21 122.5(4) . . ?
C19 C20 H20 118.8 . . ?
C21 C20 H20 118.8 . . ?
C20 C21 C16 117.7(4) . . ?
C20 C21 C27 120.3(4) . . ?
C16 C21 C27 121.8(4) . . ?
C19 C22 H22A 109.5 . . ?
C19 C22 H22B 109.5 . . ?
H22A C22 H22B 109.5 . . ?
C19 C22 H22C 109.5 . . ?
H22A C22 H22C 109.5 . . ?
H22B C22 H22C 109.5 . . ?
C25 C23 C24 110.4(4) . . ?
C25 C23 C17 112.3(3) . . ?
C24 C23 C17 108.8(4) . . ?
C25 C23 C26 105.9(4) . . ?
C24 C23 C26 107.6(4) . . ?
C17 C23 C26 111.7(4) . . ?
C23 C24 H24A 109.5 . . ?
C23 C24 H24B 109.5 . . ?
H24A C24 H24B 109.5 . . ?
C23 C24 H24C 109.5 . . ?
H24A C24 H24C 109.5 . . ?
H24B C24 H24C 109.5 . . ?
C23 C25 H25A 109.5 . . ?
C23 C25 H25B 109.5 . . ?
H25A C25 H25B 109.5 . . ?
C23 C25 H25C 109.5 . . ?
H25A C25 H25C 109.5 . . ?
H25B C25 H25C 109.5 . . ?
C23 C26 H26A 109.5 . . ?
C23 C26 H26B 109.5 . . ?
H26A C26 H26B 109.5 . . ?
C23 C26 H26C 109.5 . . ?
H26A C26 H26C 109.5 . . ?
H26B C26 H26C 109.5 . . ?
C29 C27 C30 105.7(4) . . ?
C29 C27 C21 114.3(4) . . ?
C30 C27 C21 111.4(4) . . ?
C29 C27 C28 109.9(4) . . ?
C30 C27 C28 107.2(4) . . ?
C21 C27 C28 108.2(4) . . ?
C27 C28 H28A 109.5 . . ?
C27 C28 H28B 109.5 . . ?
H28A C28 H28B 109.5 . . ?
C27 C28 H28C 109.5 . . ?
H28A C28 H28C 109.5 . . ?
H28B C28 H28C 109.5 . . ?
C27 C29 H29A 109.5 . . ?
C27 C29 H29B 109.5 . . ?
H29A C29 H29B 109.5 . . ?
C27 C29 H29C 109.5 . . ?
H29A C29 H29C 109.5 . . ?
H29B C29 H29C 109.5 . . ?
C27 C30 H30A 109.5 . . ?
C27 C30 H30B 109.5 . . ?
H30A C30 H30B 109.5 . . ?
C27 C30 H30C 109.5 . . ?
H30A C30 H30C 109.5 . . ?
H30B C30 H30C 109.5 . . ?
O3 C31 C32 120.3(4) . . ?
O3 C31 C36 120.4(4) . . ?
C32 C31 C36 119.3(4) . . ?
C33 C32 C31 118.2(4) . . ?
C33 C32 C38 119.6(4) . . ?
C31 C32 C38 122.2(4) . . ?
C34 C33 C32 123.4(4) . . ?
C34 C33 H33 118.3 . . ?
C32 C33 H33 118.3 . . ?
C33 C34 C35 118.1(4) . . ?
C33 C34 C37 120.2(4) . . ?
C35 C34 C37 121.8(4) . . ?
C34 C35 C36 123.0(4) . . ?
C34 C35 H35 118.5 . . ?
C36 C35 H35 118.5 . . ?
C35 C36 C31 117.8(4) . . ?
C35 C36 C42 118.9(4) . . ?
C31 C36 C42 123.3(4) . . ?
C34 C37 H37A 109.5 . . ?
C34 C37 H37B 109.5 . . ?
H37A C37 H37B 109.5 . . ?
C34 C37 H37C 109.5 . . ?
H37A C37 H37C 109.5 . . ?
H37B C37 H37C 109.5 . . ?
C40 C38 C39 112.9(4) . . ?
C40 C38 C41 106.1(4) . . ?
C39 C38 C41 106.0(4) . . ?
C40 C38 C32 109.5(3) . . ?
C39 C38 C32 110.8(4) . . ?
C41 C38 C32 111.5(4) . . ?
C38 C39 H39A 109.5 . . ?
C38 C39 H39B 109.5 . . ?
H39A C39 H39B 109.5 . . ?
C38 C39 H39C 109.5 . . ?
H39A C39 H39C 109.5 . . ?
H39B C39 H39C 109.5 . . ?
C38 C40 H40A 109.5 . . ?
C38 C40 H40B 109.5 . . ?
H40A C40 H40B 109.5 . . ?
C38 C40 H40C 109.5 . . ?
H40A C40 H40C 109.5 . . ?
H40B C40 H40C 109.5 . . ?
C38 C41 H41A 109.5 . . ?
C38 C41 H41B 109.5 . . ?
H41A C41 H41B 109.5 . . ?
C38 C41 H41C 109.5 . . ?
H41A C41 H41C 109.5 . . ?
H41B C41 H41C 109.5 . . ?
C43 C42 C44 110.2(4) . . ?
C43 C42 C36 110.4(4) . . ?
C44 C42 C36 110.3(4) . . ?
C43 C42 C45 106.7(4) . . ?
C44 C42 C45 107.2(4) . . ?
C36 C42 C45 112.0(4) . . ?
C42 C43 H43A 109.5 . . ?
C42 C43 H43B 109.5 . . ?
H43A C43 H43B 109.5 . . ?
C42 C43 H43C 109.5 . . ?
H43A C43 H43C 109.5 . . ?
H43B C43 H43C 109.5 . . ?
C42 C44 H44A 109.5 . . ?
C42 C44 H44B 109.5 . . ?
H44A C44 H44B 109.5 . . ?
C42 C44 H44C 109.5 . . ?
H44A C44 H44C 109.5 . . ?
H44B C44 H44C 109.5 . . ?
C42 C45 H45A 109.5 . . ?
C42 C45 H45B 109.5 . . ?
H45A C45 H45B 109.5 . . ?
C42 C45 H45C 109.5 . . ?
H45A C45 H45C 109.5 . . ?
H45B C45 H45C 109.5 . . ?
N1 C46 N2 120.1(4) . . ?
N1 C46 N3 123.2(4) . . ?
N2 C46 N3 116.7(4) . . ?
N2 C47 H47A 109.5 . . ?
N2 C47 H47B 109.5 . . ?
H47A C47 H47B 109.5 . . ?
N2 C47 H47C 109.5 . . ?
H47A C47 H47C 109.5 . . ?
H47B C47 H47C 109.5 . . ?
N2 C48 H48A 109.5 . . ?
N2 C48 H48B 109.5 . . ?
H48A C48 H48B 109.5 . . ?
N2 C48 H48C 109.5 . . ?
H48A C48 H48C 109.5 . . ?
H48B C48 H48C 109.5 . . ?
N3 C49 H49A 109.5 . . ?
N3 C49 H49B 109.5 . . ?
H49A C49 H49B 109.5 . . ?
N3 C49 H49C 109.5 . . ?
H49A C49 H49C 109.5 . . ?
H49B C49 H49C 109.5 . . ?
N3 C50 H50A 109.5 . . ?
N3 C50 H50B 109.5 . . ?
H50A C50 H50B 109.5 . . ?
N3 C50 H50C 109.5 . . ?
H50A C50 H50C 109.5 . . ?
H50B C50 H50C 109.5 . . ?
O4 C51 C52 120.1(4) . . ?
O4 C51 C56 120.0(4) . . ?
C52 C51 C56 119.9(4) . . ?
C53 C52 C51 118.3(4) . . ?
C53 C52 C58 118.4(4) . . ?
C51 C52 C58 123.2(4) . . ?
C54 C53 C52 123.0(4) . . ?
C54 C53 H53 118.5 . . ?
C52 C53 H53 118.5 . . ?
C53 C54 C55 117.1(4) . . ?
C53 C54 C57 121.2(4) . . ?
C55 C54 C57 121.6(4) . . ?
C54 C55 C56 124.0(4) . . ?
C54 C55 H55 118.0 . . ?
C56 C55 H55 118.0 . . ?
C55 C56 C51 117.5(4) . . ?
C55 C56 C62 118.8(4) . . ?
C51 C56 C62 123.7(4) . . ?
C54 C57 H57A 109.5 . . ?
C54 C57 H57B 109.5 . . ?
H57A C57 H57B 109.5 . . ?
C54 C57 H57C 109.5 . . ?
H57A C57 H57C 109.5 . . ?
H57B C57 H57C 109.5 . . ?
C61 C58 C59 105.4(4) . . ?
C61 C58 C60 106.8(4) . . ?
C59 C58 C60 111.6(4) . . ?
C61 C58 C52 112.6(4) . . ?
C59 C58 C52 109.9(4) . . ?
C60 C58 C52 110.5(4) . . ?
C58 C59 H59A 109.5 . . ?
C58 C59 H59B 109.5 . . ?
H59A C59 H59B 109.5 . . ?
C58 C59 H59C 109.5 . . ?
H59A C59 H59C 109.5 . . ?
H59B C59 H59C 109.5 . . ?
C58 C60 H60A 109.5 . . ?
C58 C60 H60B 109.5 . . ?
H60A C60 H60B 109.5 . . ?
C58 C60 H60C 109.5 . . ?
H60A C60 H60C 109.5 . . ?
H60B C60 H60C 109.5 . . ?
C58 C61 H61A 109.5 . . ?
C58 C61 H61B 109.5 . . ?
H61A C61 H61B 109.5 . . ?
C58 C61 H61C 109.5 . . ?
H61A C61 H61C 109.5 . . ?
H61B C61 H61C 109.5 . . ?
C65 C62 C63 106.4(4) . . ?
C65 C62 C56 113.3(4) . . ?
C63 C62 C56 108.7(4) . . ?
C65 C62 C64 107.1(4) . . ?
C63 C62 C64 110.4(4) . . ?
C56 C62 C64 110.8(4) . . ?
C62 C63 H63A 109.5 . . ?
C62 C63 H63B 109.5 . . ?
H63A C63 H63B 109.5 . . ?
C62 C63 H63C 109.5 . . ?
H63A C63 H63C 109.5 . . ?
H63B C63 H63C 109.5 . . ?
C62 C64 H64A 109.5 . . ?
C62 C64 H64B 109.5 . . ?
H64A C64 H64B 109.5 . . ?
C62 C64 H64C 109.5 . . ?
H64A C64 H64C 109.5 . . ?
H64B C64 H64C 109.5 . . ?
C62 C65 H65A 109.5 . . ?
C62 C65 H65B 109.5 . . ?
H65A C65 H65B 109.5 . . ?
C62 C65 H65C 109.5 . . ?
H65A C65 H65C 109.5 . . ?
H65B C65 H65C 109.5 . . ?
O5 C66 C71 120.4(4) . . ?
O5 C66 C67 120.3(4) . . ?
C71 C66 C67 119.4(4) . . ?
C68 C67 C66 117.9(4) . . ?
C68 C67 C73 120.1(4) . . ?
C66 C67 C73 121.9(4) . . ?
C69 C68 C67 122.9(4) . . ?
C69 C68 H68 118.5 . . ?
C67 C68 H68 118.5 . . ?
C70 C69 C68 117.3(4) . . ?
C70 C69 C72 121.3(4) . . ?
C68 C69 C72 121.1(4) . . ?
C69 C70 C71 123.2(4) . . ?
C69 C70 H70 118.4 . . ?
C71 C70 H70 118.4 . . ?
C70 C71 C66 118.1(4) . . ?
C70 C71 C77 119.1(4) . . ?
C66 C71 C77 122.5(4) . . ?
C69 C72 H72A 109.5 . . ?
C69 C72 H72B 109.5 . . ?
H72A C72 H72B 109.5 . . ?
C69 C72 H72C 109.5 . . ?
H72A C72 H72C 109.5 . . ?
H72B C72 H72C 109.5 . . ?
C74 C73 C75 110.0(4) . . ?
C74 C73 C76 105.8(4) . . ?
C75 C73 C76 107.8(4) . . ?
C74 C73 C67 111.9(4) . . ?
C75 C73 C67 109.7(4) . . ?
C76 C73 C67 111.6(4) . . ?
C73 C74 H74A 109.5 . . ?
C73 C74 H74B 109.5 . . ?
H74A C74 H74B 109.5 . . ?
C73 C74 H74C 109.5 . . ?
H74A C74 H74C 109.5 . . ?
H74B C74 H74C 109.5 . . ?
C73 C75 H75A 109.5 . . ?
C73 C75 H75B 109.5 . . ?
H75A C75 H75B 109.5 . . ?
C73 C75 H75C 109.5 . . ?
H75A C75 H75C 109.5 . . ?
H75B C75 H75C 109.5 . . ?
C73 C76 H76A 109.5 . . ?
C73 C76 H76B 109.5 . . ?
H76A C76 H76B 109.5 . . ?
C73 C76 H76C 109.5 . . ?
H76A C76 H76C 109.5 . . ?
H76B C76 H76C 109.5 . . ?
C78 C77 C71 114.3(4) . . ?
C78 C77 C80 106.0(4) . . ?
C71 C77 C80 113.0(4) . . ?
C78 C77 C79 109.0(4) . . ?
C71 C77 C79 107.6(4) . . ?
C80 C77 C79 106.7(4) . . ?
C77 C78 H78A 109.5 . . ?
C77 C78 H78B 109.5 . . ?
H78A C78 H78B 109.5 . . ?
C77 C78 H78C 109.5 . . ?
H78A C78 H78C 109.5 . . ?
H78B C78 H78C 109.5 . . ?
C77 C79 H79A 109.5 . . ?
C77 C79 H79B 109.5 . . ?
H79A C79 H79B 109.5 . . ?
C77 C79 H79C 109.5 . . ?
H79A C79 H79C 109.5 . . ?
H79B C79 H79C 109.5 . . ?
C77 C80 H80A 109.5 . . ?
C77 C80 H80B 109.5 . . ?
H80A C80 H80B 109.5 . . ?
C77 C80 H80C 109.5 . . ?
H80A C80 H80C 109.5 . . ?
H80B C80 H80C 109.5 . . ?
O6 C81 C82 120.5(4) . . ?
O6 C81 C86 120.4(4) . . ?
C82 C81 C86 119.1(4) . . ?
C83 C82 C81 118.5(4) . . ?
C83 C82 C92 118.8(4) . . ?
C81 C82 C92 122.6(4) . . ?
C84 C83 C82 122.8(4) . . ?
C84 C83 H83 118.6 . . ?
C82 C83 H83 118.6 . . ?
C85 C84 C83 117.9(4) . . ?
C85 C84 C87 121.2(4) . . ?
C83 C84 C87 120.9(4) . . ?
C84 C85 C86 123.2(4) . . ?
C84 C85 H85 118.4 . . ?
C86 C85 H85 118.4 . . ?
C85 C86 C81 118.3(4) . . ?
C85 C86 C88 118.6(4) . . ?
C81 C86 C88 123.1(4) . . ?
C84 C87 H87A 109.5 . . ?
C84 C87 H87B 109.5 . . ?
H87A C87 H87B 109.5 . . ?
C84 C87 H87C 109.5 . . ?
H87A C87 H87C 109.5 . . ?
H87B C87 H87C 109.5 . . ?
C91 C88 C90 108.2(5) . . ?
C91 C88 C86 112.5(4) . . ?
C90 C88 C86 111.5(4) . . ?
C91 C88 C89 105.0(4) . . ?
C90 C88 C89 109.7(4) . . ?
C86 C88 C89 109.8(4) . . ?
C88 C89 H89A 109.5 . . ?
C88 C89 H89B 109.5 . . ?
H89A C89 H89B 109.5 . . ?
C88 C89 H89C 109.5 . . ?
H89A C89 H89C 109.5 . . ?
H89B C89 H89C 109.5 . . ?
C88 C90 H90A 109.5 . . ?
C88 C90 H90B 109.5 . . ?
H90A C90 H90B 109.5 . . ?
C88 C90 H90C 109.5 . . ?
H90A C90 H90C 109.5 . . ?
H90B C90 H90C 109.5 . . ?
C88 C91 H91A 109.5 . . ?
C88 C91 H91B 109.5 . . ?
H91A C91 H91B 109.5 . . ?
C88 C91 H91C 109.5 . . ?
H91A C91 H91C 109.5 . . ?
H91B C91 H91C 109.5 . . ?
C95 C92 C94 107.3(4) . . ?
C95 C92 C82 109.3(4) . . ?
C94 C92 C82 112.7(4) . . ?
C95 C92 C93 108.1(4) . . ?
C94 C92 C93 105.7(4) . . ?
C82 C92 C93 113.4(4) . . ?
C92 C93 H93A 109.5 . . ?
C92 C93 H93B 109.5 . . ?
H93A C93 H93B 109.5 . . ?
C92 C93 H93C 109.5 . . ?
H93A C93 H93C 109.5 . . ?
H93B C93 H93C 109.5 . . ?
C92 C94 H94A 109.5 . . ?
C92 C94 H94B 109.5 . . ?
H94A C94 H94B 109.5 . . ?
C92 C94 H94C 109.5 . . ?
H94A C94 H94C 109.5 . . ?
H94B C94 H94C 109.5 . . ?
C92 C95 H95A 109.5 . . ?
C92 C95 H95B 109.5 . . ?
H95A C95 H95B 109.5 . . ?
C92 C95 H95C 109.5 . . ?
H95A C95 H95C 109.5 . . ?
H95B C95 H95C 109.5 . . ?
N4 C96 N5 119.5(4) . . ?
N4 C96 N6 123.3(4) . . ?
N5 C96 N6 117.1(4) . . ?
N5 C97 H97A 109.5 . . ?
N5 C97 H97B 109.5 . . ?
H97A C97 H97B 109.5 . . ?
N5 C97 H97C 109.5 . . ?
H97A C97 H97C 109.5 . . ?
H97B C97 H97C 109.5 . . ?
N5 C98 H98A 109.5 . . ?
N5 C98 H98B 109.5 . . ?
H98A C98 H98B 109.5 . . ?
N5 C98 H98C 109.5 . . ?
H98A C98 H98C 109.5 . . ?
H98B C98 H98C 109.5 . . ?
N6 C99 H99A 109.5 . . ?
N6 C99 H99B 109.5 . . ?
H99A C99 H99B 109.5 . . ?
N6 C99 H99C 109.5 . . ?
H99A C99 H99C 109.5 . . ?
H99B C99 H99C 109.5 . . ?
N6 C100 H10D 109.5 . . ?
N6 C100 H10E 109.5 . . ?
H10D C100 H10E 109.5 . . ?
N6 C100 H10F 109.5 . . ?
H10D C100 H10F 109.5 . . ?
H10E C100 H10F 109.5 . . ?

loop_
_geom_bond_atom_site_label_1
_geom_bond_atom_site_label_2
_geom_bond_distance
_geom_bond_site_symmetry_2
_geom_bond_publ_flag
Nd1 O3 2.162(3) . ?
Nd1 O1 2.195(3) . ?
Nd1 O2 2.218(3) . ?
Nd1 N1 2.487(3) . ?
Nd2 O4 2.179(3) . ?
Nd2 O6 2.186(3) . ?
Nd2 O5 2.201(3) . ?
Nd2 N4 2.462(4) . ?
N1 C46 1.321(5) . ?
N1 H1 0.8800 . ?
N2 C46 1.353(6) . ?
N2 C47 1.451(5) . ?
N2 C48 1.466(5) . ?
N3 C46 1.370(5) . ?
N3 C49 1.451(6) . ?
N3 C50 1.463(6) . ?
N4 C96 1.324(5) . ?
N4 H4 0.8800 . ?
N5 C96 1.356(6) . ?
N5 C98 1.454(6) . ?
N5 C97 1.454(6) . ?
N6 C96 1.358(6) . ?
N6 C100 1.455(6) . ?
N6 C99 1.457(6) . ?
O1 C1 1.360(5) . ?
O2 C16 1.356(5) . ?
O3 C31 1.357(5) . ?
O4 C51 1.354(5) . ?
O5 C66 1.358(5) . ?
O6 C81 1.355(5) . ?
C1 C6 1.420(6) . ?
C1 C2 1.430(6) . ?
C2 C3 1.391(6) . ?
C2 C8 1.548(6) . ?
C3 C4 1.384(6) . ?
C3 H3 0.9500 . ?
C4 C5 1.392(6) . ?
C4 C7 1.509(6) . ?
C5 C6 1.402(6) . ?
C5 H5 0.9500 . ?
C6 C12 1.540(6) . ?
C7 H7A 0.9800 . ?
C7 H7B 0.9800 . ?
C7 H7C 0.9800 . ?
C8 C10 1.523(6) . ?
C8 C9 1.542(6) . ?
C8 C11 1.546(6) . ?
C9 H9A 0.9800 . ?
C9 H9B 0.9800 . ?
C9 H9C 0.9800 . ?
C10 H10A 0.9800 . ?
C10 H10B 0.9800 . ?
C10 H10C 0.9800 . ?
C11 H11A 0.9800 . ?
C11 H11B 0.9800 . ?
C11 H11C 0.9800 . ?
C12 C13 1.529(7) . ?
C12 C15 1.532(6) . ?
C12 C14 1.540(6) . ?
C13 H13A 0.9800 . ?
C13 H13B 0.9800 . ?
C13 H13C 0.9800 . ?
C14 H14A 0.9800 . ?
C14 H14B 0.9800 . ?
C14 H14C 0.9800 . ?
C15 H15A 0.9800 . ?
C15 H15B 0.9800 . ?
C15 H15C 0.9800 . ?
C16 C17 1.414(6) . ?
C16 C21 1.431(6) . ?
C17 C18 1.389(6) . ?
C17 C23 1.546(6) . ?
C18 C19 1.388(7) . ?
C18 H18 0.9500 . ?
C19 C20 1.391(7) . ?
C19 C22 1.521(6) . ?
C20 C21 1.394(6) . ?
C20 H20 0.9500 . ?
C21 C27 1.530(6) . ?
C22 H22A 0.9800 . ?
C22 H22B 0.9800 . ?
C22 H22C 0.9800 . ?
C23 C25 1.531(6) . ?
C23 C24 1.538(6) . ?
C23 C26 1.550(6) . ?
C24 H24A 0.9800 . ?
C24 H24B 0.9800 . ?
C24 H24C 0.9800 . ?
C25 H25A 0.9800 . ?
C25 H25B 0.9800 . ?
C25 H25C 0.9800 . ?
C26 H26A 0.9800 . ?
C26 H26B 0.9800 . ?
C26 H26C 0.9800 . ?
C27 C29 1.528(6) . ?
C27 C30 1.530(6) . ?
C27 C28 1.541(6) . ?
C28 H28A 0.9800 . ?
C28 H28B 0.9800 . ?
C28 H28C 0.9800 . ?
C29 H29A 0.9800 . ?
C29 H29B 0.9800 . ?
C29 H29C 0.9800 . ?
C30 H30A 0.9800 . ?
C30 H30B 0.9800 . ?
C30 H30C 0.9800 . ?
C31 C32 1.424(6) . ?
C31 C36 1.425(6) . ?
C32 C33 1.388(6) . ?
C32 C38 1.547(6) . ?
C33 C34 1.365(6) . ?
C33 H33 0.9500 . ?
C34 C35 1.374(6) . ?
C34 C37 1.515(6) . ?
C35 C36 1.400(6) . ?
C35 H35 0.9500 . ?
C36 C42 1.543(6) . ?
C37 H37A 0.9800 . ?
C37 H37B 0.9800 . ?
C37 H37C 0.9800 . ?
C38 C40 1.538(6) . ?
C38 C39 1.539(6) . ?
C38 C41 1.542(6) . ?
C39 H39A 0.9800 . ?
C39 H39B 0.9800 . ?
C39 H39C 0.9800 . ?
C40 H40A 0.9800 . ?
C40 H40B 0.9800 . ?
C40 H40C 0.9800 . ?
C41 H41A 0.9800 . ?
C41 H41B 0.9800 . ?
C41 H41C 0.9800 . ?
C42 C43 1.526(6) . ?
C42 C44 1.529(6) . ?
C42 C45 1.544(6) . ?
C43 H43A 0.9800 . ?
C43 H43B 0.9800 . ?
C43 H43C 0.9800 . ?
C44 H44A 0.9800 . ?
C44 H44B 0.9800 . ?
C44 H44C 0.9800 . ?
C45 H45A 0.9800 . ?
C45 H45B 0.9800 . ?
C45 H45C 0.9800 . ?
C47 H47A 0.9800 . ?
C47 H47B 0.9800 . ?
C47 H47C 0.9800 . ?
C48 H48A 0.9800 . ?
C48 H48B 0.9800 . ?
C48 H48C 0.9800 . ?
C49 H49A 0.9800 . ?
C49 H49B 0.9800 . ?
C49 H49C 0.9800 . ?
C50 H50A 0.9800 . ?
C50 H50B 0.9800 . ?
C50 H50C 0.9800 . ?
C51 C52 1.415(6) . ?
C51 C56 1.421(6) . ?
C52 C53 1.404(6) . ?
C52 C58 1.545(6) . ?
C53 C54 1.372(6) . ?
C53 H53 0.9500 . ?
C54 C55 1.384(6) . ?
C54 C57 1.511(6) . ?
C55 C56 1.391(6) . ?
C55 H55 0.9500 . ?
C56 C62 1.538(6) . ?
C57 H57A 0.9800 . ?
C57 H57B 0.9800 . ?
C57 H57C 0.9800 . ?
C58 C61 1.537(6) . ?
C58 C59 1.537(6) . ?
C58 C60 1.539(6) . ?
C59 H59A 0.9800 . ?
C59 H59B 0.9800 . ?
C59 H59C 0.9800 . ?
C60 H60A 0.9800 . ?
C60 H60B 0.9800 . ?
C60 H60C 0.9800 . ?
C61 H61A 0.9800 . ?
C61 H61B 0.9800 . ?
C61 H61C 0.9800 . ?
C62 C65 1.521(6) . ?
C62 C63 1.538(6) . ?
C62 C64 1.549(6) . ?
C63 H63A 0.9800 . ?
C63 H63B 0.9800 . ?
C63 H63C 0.9800 . ?
C64 H64A 0.9800 . ?
C64 H64B 0.9800 . ?
C64 H64C 0.9800 . ?
C65 H65A 0.9800 . ?
C65 H65B 0.9800 . ?
C65 H65C 0.9800 . ?
C66 C71 1.416(6) . ?
C66 C67 1.428(6) . ?
C67 C68 1.403(6) . ?
C67 C73 1.539(6) . ?
C68 C69 1.391(6) . ?
C68 H68 0.9500 . ?
C69 C70 1.378(6) . ?
C69 C72 1.507(6) . ?
C70 C71 1.404(6) . ?
C70 H70 0.9500 . ?
C71 C77 1.530(6) . ?
C72 H72A 0.9800 . ?
C72 H72B 0.9800 . ?
C72 H72C 0.9800 . ?
C73 C74 1.532(6) . ?
C73 C75 1.532(6) . ?
C73 C76 1.536(6) . ?
C74 H74A 0.9800 . ?
C74 H74B 0.9800 . ?
C74 H74C 0.9800 . ?
C75 H75A 0.9800 . ?
C75 H75B 0.9800 . ?
C75 H75C 0.9800 . ?
C76 H76A 0.9800 . ?
C76 H76B 0.9800 . ?
C76 H76C 0.9800 . ?
C77 C78 1.530(6) . ?
C77 C80 1.533(6) . ?
C77 C79 1.542(7) . ?
C78 H78A 0.9800 . ?
C78 H78B 0.9800 . ?
C78 H78C 0.9800 . ?
C79 H79A 0.9800 . ?
C79 H79B 0.9800 . ?
C79 H79C 0.9800 . ?
C80 H80A 0.9800 . ?
C80 H80B 0.9800 . ?
C80 H80C 0.9800 . ?
C81 C82 1.427(6) . ?
C81 C86 1.430(6) . ?
C82 C83 1.390(6) . ?
C82 C92 1.535(6) . ?
C83 C84 1.383(6) . ?
C83 H83 0.9500 . ?
C84 C85 1.380(6) . ?
C84 C87 1.510(6) . ?
C85 C86 1.387(6) . ?
C85 H85 0.9500 . ?
C86 C88 1.549(6) . ?
C87 H87A 0.9800 . ?
C87 H87B 0.9800 . ?
C87 H87C 0.9800 . ?
C88 C91 1.511(7) . ?
C88 C90 1.521(7) . ?
C88 C89 1.553(7) . ?
C89 H89A 0.9800 . ?
C89 H89B 0.9800 . ?
C89 H89C 0.9800 . ?
C90 H90A 0.9800 . ?
C90 H90B 0.9800 . ?
C90 H90C 0.9800 . ?
C91 H91A 0.9800 . ?
C91 H91B 0.9800 . ?
C91 H91C 0.9800 . ?
C92 C95 1.532(6) . ?
C92 C94 1.534(6) . ?
C92 C93 1.553(6) . ?
C93 H93A 0.9800 . ?
C93 H93B 0.9800 . ?
C93 H93C 0.9800 . ?
C94 H94A 0.9800 . ?
C94 H94B 0.9800 . ?
C94 H94C 0.9800 . ?
C95 H95A 0.9800 . ?
C95 H95B 0.9800 . ?
C95 H95C 0.9800 . ?
C97 H97A 0.9800 . ?
C97 H97B 0.9800 . ?
C97 H97C 0.9800 . ?
C98 H98A 0.9800 . ?
C98 H98B 0.9800 . ?
C98 H98C 0.9800 . ?
C99 H99A 0.9800 . ?
C99 H99B 0.9800 . ?
C99 H99C 0.9800 . ?
C100 H10D 0.9800 . ?
C100 H10E 0.9800 . ?
C100 H10F 0.9800 . ?
